data_4325970
loop_
_publ_author_name
'M. Angeles Alvarez'
'M. Esther Garc\'ia'
'Roc\'io Gonz\'alez'
'Alberto Ramos'
'Miguel A. Ruiz'

_publ_section_title
;
 Heterometallic Derivatives of [Fe2Cp2(\m-PCy)(\m-CO)(CO)2]: Rational
 Synthesis of Polynuclear Complexes from Neutral Precursors Having
 Pyramidal-Phosphinidene Bridges
;
_journal_name_full 'Inorganic Chemistry'
_journal_page_first 7894
_journal_page_last 7906
_journal_paper_doi 10.1021/ic2012342
_journal_volume 50
_journal_year 2011
_chemical_compound_source 'synthesis as described'
_chemical_formula_moiety 'C24 H21 Cr1 Fe2 O8 P1'
_chemical_formula_sum 'C24 H21 Cr Fe2 O8 P'
_chemical_formula_weight 632.08
_chemical_name_systematic
;
 ?
;
_space_group_IT_number 14
_symmetry_cell_setting monoclinic
_symmetry_Int_Tables_number 14
_symmetry_space_group_name_Hall '-P 2ybc'
_symmetry_space_group_name_H-M 'P 1 21/c 1'
_atom_sites_solution_hydrogens geom
_atom_sites_solution_primary direct
_atom_sites_solution_secondary difmap
_audit_conform_dict_location ftp://ftp.iucr.org/pub/cif_core.dic
_audit_conform_dict_name cif_core.dic
_audit_conform_dict_version 2.3
_audit_creation_method 'WinGX routine CIF_UPDATE'
_cell_angle_alpha 90
_cell_angle_beta 93.547(2)
_cell_angle_gamma 90
_cell_formula_units_Z 8
_cell_length_a 21.4980(7)
_cell_length_b 14.5527(5)
_cell_length_c 15.8604(5)
_cell_measurement_reflns_used 1803
_cell_measurement_temperature 100.0(1)
_cell_measurement_theta_max 26.025
_cell_measurement_theta_min 2.57
_cell_measurement_wavelength 0.71073
_cell_volume 4952.5(3)
_computing_cell_refinement 'BRUKER APEX'
_computing_data_collection 'BRUKER APEX'
_computing_molecular_graphics 'Ortep-3 for Windows (Farrugia, 1997)'
_computing_publication_material 'WinGX publication routines (Farrugia, 1999)'
_computing_structure_refinement 'SHELXL-97 (Sheldrick, 1997)'
_computing_structure_solution 'SHELXL-97 (Sheldrick, 1997)'
_diffrn_ambient_temperature 100.0(1)
_diffrn_measured_fraction_theta_full 0.998
_diffrn_measured_fraction_theta_max 0.998
_diffrn_measurement_device 'four-circle diffractometer'
_diffrn_measurement_device_type 'BRUKER APPEX-II CCD'
_diffrn_measurement_method 'omega/phi scans'
_diffrn_radiation_monochromator graphite
_diffrn_radiation_probe x-ray
_diffrn_radiation_source 'fine-focus sealed tube'
_diffrn_radiation_type MoK\a
_diffrn_radiation_wavelength 0.71073
_diffrn_reflns_av_R_equivalents 0.0556
_diffrn_reflns_av_unetI/netI 0.032
_diffrn_reflns_limit_h_max 26
_diffrn_reflns_limit_h_min -26
_diffrn_reflns_limit_k_max 18
_diffrn_reflns_limit_k_min 0
_diffrn_reflns_limit_l_max 19
_diffrn_reflns_limit_l_min 0
_diffrn_reflns_number 67596
_diffrn_reflns_theta_full 26.42
_diffrn_reflns_theta_max 26.42
_diffrn_reflns_theta_min 0.95
_exptl_absorpt_coefficient_mu 1.699
_exptl_absorpt_correction_T_max 0.92
_exptl_absorpt_correction_T_min 0.7784
_exptl_absorpt_correction_type multi-scan
_exptl_absorpt_process_details 'BRUKER Sadabs'
_exptl_crystal_colour red
_exptl_crystal_density_diffrn 1.695
_exptl_crystal_description plate
_exptl_crystal_F_000 2560
_exptl_crystal_size_max 0.35
_exptl_crystal_size_mid 0.12
_exptl_crystal_size_min 0.05
_refine_diff_density_max 0.88
_refine_diff_density_min -0.628
_refine_diff_density_rms 0.077
_refine_ls_extinction_method none
_refine_ls_goodness_of_fit_ref 1.036
_refine_ls_hydrogen_treatment constr
_refine_ls_matrix_type full
_refine_ls_number_parameters 640
_refine_ls_number_reflns 10149
_refine_ls_number_restraints 0
_refine_ls_restrained_S_all 1.036
_refine_ls_R_factor_all 0.0472
_refine_ls_R_factor_gt 0.0291
_refine_ls_shift/su_max 0.002
_refine_ls_shift/su_mean 0
_refine_ls_structure_factor_coef Fsqd
_refine_ls_weighting_details 'calc w=1/[\s^2^(Fo^2^)+(0.0150P)^2^+7.1684P] where P=(Fo^2^+2Fc^2^)/3'
_refine_ls_weighting_scheme calc
_refine_ls_wR_factor_gt 0.0553
_refine_ls_wR_factor_ref 0.0619
_reflns_number_gt 7984
_reflns_number_total 10149
_reflns_threshold_expression >2sigma(I)
_cod_data_source_file ic2012342_si_002_1.cif
_cod_data_source_block compound2a
_cod_original_formula_sum 'C24 H21 Cr1 Fe2 O8 P1'
_cod_database_code 4325970

loop_
_symmetry_equiv_pos_as_xyz
'x, y, z'
'-x, y+1/2, -z+1/2'
'-x, -y, -z'
'x, -y-1/2, z-1/2'

loop_
_atom_site_label
_atom_site_type_symbol
_atom_site_fract_x
_atom_site_fract_y
_atom_site_fract_z
_atom_site_U_iso_or_equiv
_atom_site_adp_type
_atom_site_occupancy
_atom_site_symmetry_multiplicity
_atom_site_calc_flag
_atom_site_refinement_flags
_atom_site_disorder_assembly
_atom_site_disorder_group
Fe1 Fe 0.238496(16) 0.94511(2) 0.20271(2) 0.01197(8) Uani 1 1 d . . .
Fe2 Fe 0.134128(16) 1.01159(2) 0.13483(2) 0.01293(8) Uani 1 1 d . . .
Cr1 Cr 0.095590(18) 0.76730(3) 0.27407(2) 0.01427(9) Uani 1 1 d . . .
P1 P 0.14219(3) 0.92069(4) 0.25238(4) 0.01156(13) Uani 1 1 d . . .
O1 O 0.27732(8) 1.06403(13) 0.34314(11) 0.0224(4) Uani 1 1 d . . .
O2 O 0.10823(9) 1.17784(12) 0.22689(12) 0.0234(4) Uani 1 1 d . . .
O3 O 0.24793(8) 1.10839(12) 0.09918(11) 0.0197(4) Uani 1 1 d . . .
O4 O 0.06451(9) 0.56682(13) 0.28943(13) 0.0302(5) Uani 1 1 d . . .
O5 O 0.21302(9) 0.72677(13) 0.38465(12) 0.0260(4) Uani 1 1 d . . .
O6 O -0.02830(9) 0.83352(15) 0.19218(14) 0.0352(5) Uani 1 1 d . . .
O7 O 0.13175(9) 0.70417(13) 0.10105(12) 0.0266(4) Uani 1 1 d . . .
O8 O 0.02952(9) 0.78278(14) 0.43726(12) 0.0302(5) Uani 1 1 d . . .
C1 C 0.25875(11) 1.01870(17) 0.28799(16) 0.0163(5) Uani 1 1 d . . .
C2 C 0.12044(11) 1.10994(18) 0.19494(16) 0.0167(5) Uani 1 1 d . . .
C3 C 0.21959(11) 1.05045(17) 0.13139(15) 0.0155(5) Uani 1 1 d . . .
C4 C 0.07416(12) 0.64447(19) 0.28367(17) 0.0214(6) Uani 1 1 d . . .
C5 C 0.17008(12) 0.74240(17) 0.34047(16) 0.0174(5) Uani 1 1 d . . .
C6 C 0.01857(13) 0.80831(18) 0.22125(17) 0.0223(6) Uani 1 1 d . . .
C7 C 0.12168(11) 0.73079(17) 0.16684(16) 0.0176(5) Uani 1 1 d . . .
C8 C 0.05626(12) 0.78381(18) 0.37660(17) 0.0216(6) Uani 1 1 d . . .
C9 C 0.31379(12) 0.85951(18) 0.23952(16) 0.0187(6) Uani 1 1 d . . .
H9 H 0.3301 0.855 0.295 0.022 Uiso 1 1 calc R . .
C10 C 0.26646(12) 0.80407(17) 0.20150(17) 0.0193(6) Uani 1 1 d . . .
H10 H 0.2464 0.7559 0.2273 0.023 Uiso 1 1 calc R . .
C11 C 0.25464(12) 0.83393(18) 0.11781(17) 0.0217(6) Uani 1 1 d . . .
H11 H 0.225 0.8096 0.0788 0.026 Uiso 1 1 calc R . .
C12 C 0.29552(12) 0.90724(18) 0.10328(16) 0.0209(6) Uani 1 1 d . . .
H12 H 0.2977 0.9392 0.0527 0.025 Uiso 1 1 calc R . .
C13 C 0.33248(11) 0.92402(18) 0.17819(16) 0.0188(6) Uani 1 1 d . . .
H13 H 0.3632 0.9687 0.1862 0.023 Uiso 1 1 calc R . .
C14 C 0.12749(13) 0.9438(2) 0.01427(16) 0.0303(7) Uani 1 1 d . . .
H14 H 0.1576 0.9052 -0.0062 0.036 Uiso 1 1 calc R . .
C15 C 0.12433(15) 1.0388(2) 0.00337(17) 0.0358(8) Uani 1 1 d . . .
H15 H 0.1519 1.0745 -0.0255 0.043 Uiso 1 1 calc R . .
C16 C 0.07265(15) 1.0708(2) 0.04323(18) 0.0329(8) Uani 1 1 d . . .
H16 H 0.0594 1.1316 0.0449 0.04 Uiso 1 1 calc R . .
C17 C 0.04368(12) 0.9948(2) 0.08084(16) 0.0232(6) Uani 1 1 d . . .
H17 H 0.0087 0.9968 0.1125 0.028 Uiso 1 1 calc R . .
C18 C 0.07764(12) 0.91641(19) 0.06130(16) 0.0216(6) Uani 1 1 d . . .
H18 H 0.0687 0.8565 0.0769 0.026 Uiso 1 1 calc R . .
C19 C 0.12987(11) 0.99553(17) 0.34624(14) 0.0136(5) Uani 1 1 d . . .
H19 H 0.1516 1.0534 0.3366 0.016 Uiso 1 1 calc R . .
C20 C 0.15746(12) 0.95784(18) 0.43056(15) 0.0172(5) Uani 1 1 d . . .
H20A H 0.201 0.9425 0.4257 0.021 Uiso 1 1 calc R . .
H20B H 0.1355 0.9023 0.445 0.021 Uiso 1 1 calc R . .
C21 C 0.15155(12) 1.0301(2) 0.50010(16) 0.0229(6) Uani 1 1 d . . .
H21A H 0.167 1.0046 0.5539 0.027 Uiso 1 1 calc R . .
H21B H 0.177 1.0829 0.4882 0.027 Uiso 1 1 calc R . .
C22 C 0.08427(13) 1.0609(2) 0.50646(17) 0.0271(7) Uani 1 1 d . . .
H22A H 0.0829 1.1102 0.5474 0.032 Uiso 1 1 calc R . .
H22B H 0.06 1.01 0.5264 0.032 Uiso 1 1 calc R . .
C23 C 0.05523(12) 1.09397(19) 0.42149(16) 0.0222(6) Uani 1 1 d . . .
H23A H 0.0761 1.1496 0.4047 0.027 Uiso 1 1 calc R . .
H23B H 0.0116 1.1083 0.4269 0.027 Uiso 1 1 calc R . .
C24 C 0.06105(11) 1.02008(17) 0.35383(15) 0.0163(5) Uani 1 1 d . . .
H24A H 0.0433 1.0425 0.3 0.02 Uiso 1 1 calc R . .
H24B H 0.0381 0.9657 0.3688 0.02 Uiso 1 1 calc R . .
Fe1B Fe 0.267499(16) 0.41585(2) 0.26258(2) 0.01491(8) Uani 1 1 d . B .
Fe2B Fe 0.369646(17) 0.46964(2) 0.34434(2) 0.01343(8) Uani 1 1 d . . .
Cr1B Cr 0.422100(18) 0.32888(3) 0.12539(2) 0.01255(9) Uani 1 1 d . . .
P1B P 0.35989(3) 0.44093(4) 0.20253(4) 0.01094(13) Uani 1 1 d . B .
O1B O 0.21437(8) 0.58637(13) 0.19848(11) 0.0229(4) Uani 1 1 d . . .
O2B O 0.37096(9) 0.66745(12) 0.32160(11) 0.0231(4) Uani 1 1 d . . .
O3B O 0.25328(9) 0.51743(13) 0.41676(11) 0.0248(4) Uani 1 1 d . . .
O4B O 0.50348(8) 0.18055(12) 0.05905(11) 0.0220(4) Uani 1 1 d . . .
O5B O 0.30418(9) 0.28351(13) 0.01822(11) 0.0237(4) Uani 1 1 d . . .
O6B O 0.53719(9) 0.42301(14) 0.20612(12) 0.0285(5) Uani 1 1 d . . .
O7B O 0.44855(8) 0.42896(13) -0.03654(11) 0.0236(4) Uani 1 1 d . . .
O8B O 0.40728(10) 0.18144(14) 0.25855(12) 0.0313(5) Uani 1 1 d . . .
C1B C 0.23776(11) 0.51890(18) 0.22196(15) 0.0160(5) Uani 1 1 d . B .
C2B C 0.37024(12) 0.58857(18) 0.32671(15) 0.0165(5) Uani 1 1 d . B .
C3B C 0.28349(12) 0.48350(17) 0.36532(15) 0.0183(5) Uani 1 1 d . B .
C4B C 0.47165(12) 0.23769(17) 0.08200(15) 0.0161(5) Uani 1 1 d . B .
C5B C 0.34780(12) 0.29732(17) 0.06198(16) 0.0170(5) Uani 1 1 d . B .
C6B C 0.49357(12) 0.38659(18) 0.17811(15) 0.0182(5) Uani 1 1 d . B .
C7B C 0.43793(11) 0.39708(17) 0.02696(16) 0.0165(5) Uani 1 1 d . B .
C8B C 0.41117(12) 0.24052(18) 0.21123(16) 0.0199(6) Uani 1 1 d . B .
C31 C 0.18254(14) 0.3593(2) 0.29355(19) 0.0324(7) Uiso 1 1 d . B .
H31 H 0.1486 0.3938 0.3088 0.039 Uiso 1 1 calc R A 1
C32 C 0.2231(2) 0.3220(3) 0.3446(3) 0.0142(9) Uiso 0.6 1 d P B 1
H32 H 0.224 0.327 0.4031 0.017 Uiso 0.6 1 calc PR B 1
C33 C 0.2667(2) 0.2720(3) 0.3000(3) 0.0156(9) Uiso 0.6 1 d P B 1
H33 H 0.2999 0.2382 0.3241 0.019 Uiso 0.6 1 calc PR B 1
C34 C 0.2515(2) 0.2816(3) 0.2127(4) 0.0193(11) Uiso 0.6 1 d P B 1
H34 H 0.2726 0.2553 0.1693 0.023 Uiso 0.6 1 calc PR B 1
C35 C 0.1988(3) 0.3380(4) 0.2034(4) 0.0284(12) Uiso 0.6 1 d P B 1
H35 H 0.1782 0.3579 0.1534 0.034 Uiso 0.6 1 calc PR B 1
C32B C 0.2378(4) 0.2953(6) 0.3220(6) 0.0327(19) Uiso 0.4 1 d P B 2
H32B H 0.2514 0.2775 0.3763 0.039 Uiso 0.4 1 calc PR B 2
C33B C 0.2621(3) 0.2709(5) 0.2436(6) 0.0172(16) Uiso 0.4 1 d P B 2
H33B H 0.2966 0.2343 0.2353 0.021 Uiso 0.4 1 calc PR B 2
C34B C 0.2228(3) 0.3138(4) 0.1814(4) 0.0133(13) Uiso 0.4 1 d P B 2
H34B H 0.2271 0.3097 0.1235 0.016 Uiso 0.4 1 calc PR B 2
C35B C 0.1769(3) 0.3630(4) 0.2184(4) 0.0129(13) Uiso 0.4 1 d P B 2
H35B H 0.1454 0.3952 0.1884 0.015 Uiso 0.4 1 calc PR B 2
C41 C 0.41690(13) 0.48807(19) 0.46225(15) 0.0223(6) Uani 1 1 d . B .
H41 H 0.4148 0.5417 0.4939 0.027 Uiso 1 1 calc R . .
C42 C 0.46039(12) 0.46953(19) 0.40000(16) 0.0213(6) Uani 1 1 d . B .
H42 H 0.4914 0.5091 0.3835 0.026 Uiso 1 1 calc R . .
C43 C 0.44811(13) 0.38075(18) 0.36789(16) 0.0217(6) Uani 1 1 d . B .
H43 H 0.4701 0.351 0.3272 0.026 Uiso 1 1 calc R . .
C44 C 0.39658(13) 0.34460(19) 0.40821(16) 0.0232(6) Uani 1 1 d . B .
H44 H 0.3782 0.2875 0.3978 0.028 Uiso 1 1 calc R . .
C45 C 0.37773(13) 0.41080(18) 0.46732(16) 0.0230(6) Uani 1 1 d . B .
H45 H 0.3453 0.4043 0.503 0.028 Uiso 1 1 calc R . .
C51 C 0.35702(11) 0.55220(16) 0.14259(14) 0.0119(5) Uani 1 1 d . . .
H51 H 0.3326 0.5953 0.1747 0.014 Uiso 1 1 calc R B .
C52 C 0.32315(11) 0.54262(16) 0.05467(14) 0.0131(5) Uani 1 1 d . B .
H52A H 0.3452 0.499 0.0213 0.016 Uiso 1 1 calc R . .
H52B H 0.2814 0.5193 0.0605 0.016 Uiso 1 1 calc R . .
C53 C 0.31960(12) 0.63553(17) 0.00942(16) 0.0179(5) Uani 1 1 d . . .
H53A H 0.3011 0.627 -0.0474 0.021 Uiso 1 1 calc R B .
H53B H 0.2928 0.6764 0.0391 0.021 Uiso 1 1 calc R . .
C54 C 0.38361(12) 0.67978(19) 0.00479(16) 0.0223(6) Uani 1 1 d . B .
H54A H 0.3789 0.7404 -0.0202 0.027 Uiso 1 1 calc R . .
H54B H 0.4087 0.6431 -0.0313 0.027 Uiso 1 1 calc R . .
C55 C 0.41703(12) 0.68794(17) 0.09227(16) 0.0185(5) Uani 1 1 d . . .
H55A H 0.4585 0.7125 0.0869 0.022 Uiso 1 1 calc R B .
H55B H 0.3945 0.7304 0.1263 0.022 Uiso 1 1 calc R . .
C56 C 0.42175(11) 0.59497(16) 0.13626(15) 0.0140(5) Uani 1 1 d . B .
H56A H 0.4415 0.6025 0.1925 0.017 Uiso 1 1 calc R . .
H56B H 0.4475 0.5541 0.1049 0.017 Uiso 1 1 calc R . .

loop_
_atom_site_aniso_label
_atom_site_aniso_U_11
_atom_site_aniso_U_22
_atom_site_aniso_U_33
_atom_site_aniso_U_23
_atom_site_aniso_U_13
_atom_site_aniso_U_12
Fe1 0.01160(17) 0.01376(18) 0.01053(17) 0.00062(14) 0.00061(13) 0.00105(14)
Fe2 0.01283(18) 0.01554(18) 0.01018(17) 0.00163(14) -0.00114(13) 0.00115(14)
Cr1 0.0132(2) 0.0145(2) 0.0150(2) 0.00143(16) 0.00047(16) -0.00117(16)
P1 0.0119(3) 0.0131(3) 0.0096(3) 0.0002(2) 0.0000(2) 0.0001(2)
O1 0.0222(10) 0.0248(10) 0.0198(10) -0.0053(8) -0.0034(8) -0.0020(8)
O2 0.0271(11) 0.0154(10) 0.0281(11) -0.0003(8) 0.0061(8) 0.0027(8)
O3 0.0204(10) 0.0169(9) 0.0223(10) 0.0038(8) 0.0045(8) -0.0024(8)
O4 0.0314(12) 0.0205(11) 0.0379(12) 0.0052(9) -0.0029(9) -0.0097(9)
O5 0.0245(11) 0.0274(11) 0.0252(11) 0.0038(8) -0.0066(9) 0.0015(9)
O6 0.0148(10) 0.0419(13) 0.0483(14) 0.0163(11) -0.0022(9) 0.0025(9)
O7 0.0324(12) 0.0294(11) 0.0173(10) -0.0055(8) -0.0040(8) 0.0075(9)
O8 0.0337(12) 0.0326(12) 0.0255(11) 0.0022(9) 0.0130(9) -0.0003(9)
C1 0.0092(12) 0.0197(13) 0.0201(13) 0.0046(11) 0.0018(10) 0.0014(10)
C2 0.0134(13) 0.0195(14) 0.0172(13) 0.0060(11) 0.0005(10) 0.0002(11)
C3 0.0179(13) 0.0163(13) 0.0123(12) -0.0014(10) 0.0010(10) 0.0038(11)
C4 0.0168(14) 0.0264(16) 0.0206(14) 0.0019(11) -0.0018(11) -0.0044(11)
C5 0.0217(14) 0.0137(13) 0.0173(13) 0.0018(10) 0.0041(11) -0.0038(11)
C6 0.0211(15) 0.0211(14) 0.0251(15) 0.0046(11) 0.0053(12) -0.0043(12)
C7 0.0134(13) 0.0168(13) 0.0220(15) 0.0032(11) -0.0054(10) 0.0003(10)
C8 0.0210(14) 0.0168(14) 0.0271(15) 0.0016(11) 0.0017(12) -0.0010(11)
C9 0.0179(13) 0.0227(14) 0.0157(13) 0.0028(11) 0.0018(10) 0.0092(11)
C10 0.0183(13) 0.0139(13) 0.0270(15) 0.0010(11) 0.0108(11) 0.0039(11)
C11 0.0197(14) 0.0229(14) 0.0224(14) -0.0096(11) -0.0004(11) 0.0072(11)
C12 0.0235(14) 0.0247(14) 0.0153(13) 0.0032(11) 0.0085(11) 0.0113(12)
C13 0.0121(12) 0.0198(14) 0.0250(14) -0.0002(11) 0.0047(10) 0.0032(10)
C14 0.0222(15) 0.057(2) 0.0112(13) -0.0125(13) -0.0028(11) 0.0094(14)
C15 0.0338(18) 0.058(2) 0.0149(14) 0.0163(14) -0.0054(12) -0.0171(16)
C16 0.047(2) 0.0196(15) 0.0285(16) 0.0021(12) -0.0276(15) 0.0035(14)
C17 0.0128(13) 0.0407(17) 0.0155(13) -0.0071(12) -0.0049(10) 0.0031(12)
C18 0.0252(15) 0.0224(14) 0.0158(13) 0.0007(11) -0.0113(11) -0.0024(12)
C19 0.0138(12) 0.0168(13) 0.0101(12) -0.0015(10) -0.0008(9) -0.0001(10)
C20 0.0161(13) 0.0236(14) 0.0117(12) -0.0013(10) 0.0003(10) 0.0023(11)
C21 0.0246(15) 0.0330(16) 0.0104(12) -0.0049(11) -0.0027(10) 0.0038(12)
C22 0.0246(15) 0.0408(18) 0.0159(14) -0.0082(12) 0.0027(11) 0.0071(13)
C23 0.0176(14) 0.0270(15) 0.0219(14) -0.0058(12) 0.0011(11) 0.0073(12)
C24 0.0163(13) 0.0206(13) 0.0119(12) -0.0001(10) 0.0001(10) 0.0010(11)
Fe1B 0.01672(19) 0.01312(18) 0.01556(18) -0.00172(14) 0.00627(14) -0.00313(15)
Fe2B 0.01905(19) 0.01284(18) 0.00835(17) 0.00140(13) 0.00059(14) 0.00290(14)
Cr1B 0.0137(2) 0.0130(2) 0.01108(19) -0.00189(15) 0.00137(15) 0.00085(16)
P1B 0.0127(3) 0.0110(3) 0.0092(3) 0.0000(2) 0.0011(2) -0.0003(2)
O1B 0.0196(10) 0.0243(10) 0.0246(10) -0.0012(8) 0.0006(8) 0.0048(8)
O2B 0.0366(12) 0.0148(10) 0.0173(10) -0.0017(8) -0.0046(8) 0.0019(8)
O3B 0.0276(11) 0.0341(11) 0.0133(9) -0.0029(8) 0.0058(8) 0.0096(9)
O4B 0.0206(10) 0.0199(10) 0.0258(10) -0.0081(8) 0.0025(8) 0.0043(8)
O5B 0.0214(10) 0.0308(11) 0.0188(10) -0.0022(8) -0.0004(8) -0.0071(8)
O6B 0.0215(11) 0.0356(12) 0.0274(11) -0.0005(9) -0.0056(9) -0.0061(9)
O7B 0.0230(10) 0.0287(11) 0.0199(10) 0.0027(8) 0.0083(8) 0.0030(8)
O8B 0.0391(12) 0.0262(11) 0.0290(11) 0.0095(9) 0.0057(9) 0.0035(10)
C1B 0.0126(12) 0.0238(14) 0.0119(12) -0.0069(10) 0.0031(10) -0.0046(11)
C2B 0.0190(13) 0.0223(15) 0.0079(12) -0.0018(10) -0.0024(10) 0.0007(11)
C3B 0.0244(14) 0.0177(13) 0.0127(12) 0.0026(10) 0.0011(11) 0.0007(11)
C4B 0.0174(13) 0.0180(13) 0.0128(12) -0.0003(10) -0.0004(10) -0.0043(11)
C5B 0.0197(14) 0.0157(13) 0.0163(13) -0.0012(10) 0.0078(11) 0.0014(11)
C6B 0.0196(14) 0.0227(14) 0.0126(13) 0.0002(10) 0.0036(10) 0.0048(11)
C7B 0.0137(13) 0.0173(13) 0.0186(14) -0.0061(11) 0.0013(10) 0.0007(10)
C8B 0.0194(14) 0.0203(14) 0.0200(14) -0.0043(11) 0.0016(11) 0.0038(11)
C41 0.0318(16) 0.0251(15) 0.0093(12) 0.0004(11) -0.0047(11) 0.0105(12)
C42 0.0219(14) 0.0278(15) 0.0133(13) 0.0041(11) -0.0064(10) 0.0060(12)
C43 0.0301(15) 0.0227(14) 0.0121(13) 0.0041(11) -0.0004(11) 0.0131(12)
C44 0.0365(17) 0.0186(14) 0.0145(13) 0.0067(11) 0.0017(12) 0.0076(12)
C45 0.0325(16) 0.0258(15) 0.0112(13) 0.0067(11) 0.0052(11) 0.0127(13)
C51 0.0125(12) 0.0131(12) 0.0100(11) 0.0010(9) 0.0001(9) 0.0012(10)
C52 0.0125(12) 0.0157(12) 0.0110(12) 0.0001(10) -0.0003(9) -0.0001(10)
C53 0.0198(14) 0.0209(14) 0.0128(12) 0.0038(10) -0.0007(10) 0.0019(11)
C54 0.0271(15) 0.0212(14) 0.0188(14) 0.0076(11) 0.0031(11) -0.0017(12)
C55 0.0202(14) 0.0175(13) 0.0179(13) -0.0002(10) 0.0029(11) -0.0038(11)
C56 0.0161(13) 0.0137(12) 0.0123(12) 0.0001(10) 0.0012(10) -0.0010(10)

loop_
_atom_type_symbol
_atom_type_description
_atom_type_scat_dispersion_real
_atom_type_scat_dispersion_imag
_atom_type_scat_source
C C 0.0033 0.0016 'International Tables Vol C Tables 4.2.6.8 and 6.1.1.4'
H H 0 0 'International Tables Vol C Tables 4.2.6.8 and 6.1.1.4'
Cr Cr 0.3209 0.6236 'International Tables Vol C Tables 4.2.6.8 and 6.1.1.4'
Fe Fe 0.3463 0.8444 'International Tables Vol C Tables 4.2.6.8 and 6.1.1.4'
O O 0.0106 0.006 'International Tables Vol C Tables 4.2.6.8 and 6.1.1.4'
P P 0.1023 0.0942 'International Tables Vol C Tables 4.2.6.8 and 6.1.1.4'

loop_
_geom_angle_atom_site_label_1
_geom_angle_atom_site_label_2
_geom_angle_atom_site_label_3
_geom_angle
C1 Fe1 C3 90.01(11)
C1 Fe1 C9 89.86(11)
C3 Fe1 C9 139.89(10)
C1 Fe1 C13 92.06(11)
C3 Fe1 C13 100.20(10)
C9 Fe1 C13 39.73(10)
C1 Fe1 C12 126.92(11)
C3 Fe1 C12 83.20(10)
C9 Fe1 C12 65.32(10)
C13 Fe1 C12 38.89(10)
C1 Fe1 C10 122.33(11)
C3 Fe1 C10 143.57(10)
C9 Fe1 C10 38.72(10)
C13 Fe1 C10 65.46(10)
C12 Fe1 C10 64.53(10)
C1 Fe1 C11 154.07(11)
C3 Fe1 C11 105.48(10)
C9 Fe1 C11 64.85(10)
C13 Fe1 C11 65.15(10)
C12 Fe1 C11 38.51(10)
C10 Fe1 C11 38.27(10)
C1 Fe1 P1 90.92(8)
C3 Fe1 P1 99.36(8)
C9 Fe1 P1 120.75(7)
C13 Fe1 P1 160.21(7)
C12 Fe1 P1 142.14(8)
C10 Fe1 P1 96.60(7)
C11 Fe1 P1 106.48(8)
C1 Fe1 Fe2 104.88(8)
C3 Fe1 Fe2 47.27(7)
C9 Fe1 Fe2 164.36(8)
C13 Fe1 Fe2 141.98(7)
C12 Fe1 Fe2 108.04(7)
C10 Fe1 Fe2 125.88(7)
C11 Fe1 Fe2 100.87(7)
P1 Fe1 Fe2 55.058(19)
C2 Fe2 C3 88.18(11)
C2 Fe2 C16 85.48(12)
C3 Fe2 C16 115.01(12)
C2 Fe2 C17 97.74(11)
C3 Fe2 C17 152.56(11)
C16 Fe2 C17 39.69(11)
C2 Fe2 C15 111.85(13)
C3 Fe2 C15 87.38(11)
C16 Fe2 C15 38.62(12)
C17 Fe2 C15 65.51(11)
C2 Fe2 C18 135.69(11)
C3 Fe2 C18 133.22(10)
C16 Fe2 C18 64.83(11)
C17 Fe2 C18 38.64(10)
C15 Fe2 C18 64.30(11)
C2 Fe2 C14 148.64(12)
C3 Fe2 C14 96.92(11)
C16 Fe2 C14 64.28(12)
C17 Fe2 C14 64.72(10)
C15 Fe2 C14 38.12(12)
C18 Fe2 C14 38.14(11)
C2 Fe2 P1 92.05(8)
C3 Fe2 P1 99.72(7)
C16 Fe2 P1 145.05(10)
C17 Fe2 P1 106.78(8)
C15 Fe2 P1 155.37(10)
C18 Fe2 P1 94.69(7)
C14 Fe2 P1 117.27(9)
C2 Fe2 Fe1 104.28(8)
C3 Fe2 Fe1 47.49(7)
C16 Fe2 Fe1 158.35(10)
C17 Fe2 Fe1 151.51(8)
C15 Fe2 Fe1 120.32(9)
C18 Fe2 Fe1 115.39(7)
C14 Fe2 Fe1 101.82(8)
P1 Fe2 Fe1 55.209(19)
C4 Cr1 C8 85.72(12)
C4 Cr1 C5 88.61(11)
C8 Cr1 C5 87.36(11)
C4 Cr1 C7 83.83(11)
C8 Cr1 C7 167.57(11)
C5 Cr1 C7 99.08(11)
C4 Cr1 C6 97.15(11)
C8 Cr1 C6 85.17(12)
C5 Cr1 C6 170.18(12)
C7 Cr1 C6 89.47(11)
C4 Cr1 P1 169.65(9)
C8 Cr1 P1 102.16(8)
C5 Cr1 P1 85.09(8)
C7 Cr1 P1 89.05(8)
C6 Cr1 P1 90.26(8)
C19 P1 Fe2 107.71(8)
C19 P1 Fe1 110.99(8)
Fe2 P1 Fe1 69.73(2)
C19 P1 Cr1 109.53(8)
Fe2 P1 Cr1 128.60(3)
Fe1 P1 Cr1 124.72(3)
O1 C1 Fe1 173.9(2)
O2 C2 Fe2 172.9(2)
O3 C3 Fe2 138.1(2)
O3 C3 Fe1 136.7(2)
Fe2 C3 Fe1 85.24(10)
O4 C4 Cr1 176.0(2)
O5 C5 Cr1 176.0(2)
O6 C6 Cr1 177.7(3)
O7 C7 Cr1 173.0(2)
O8 C8 Cr1 171.3(2)
C10 C9 C13 108.2(2)
C10 C9 Fe1 72.28(14)
C13 C9 Fe1 70.40(14)
C10 C9 H9 125.9
C13 C9 H9 125.9
Fe1 C9 H9 123.1
C9 C10 C11 108.2(2)
C9 C10 Fe1 69.00(14)
C11 C10 Fe1 71.16(15)
C9 C10 H10 125.9
C11 C10 H10 125.9
Fe1 C10 H10 125.5
C10 C11 C12 108.1(2)
C10 C11 Fe1 70.57(14)
C12 C11 Fe1 70.06(15)
C10 C11 H11 126
C12 C11 H11 126
Fe1 C11 H11 125
C13 C12 C11 108.5(2)
C13 C12 Fe1 69.58(14)
C11 C12 Fe1 71.43(14)
C13 C12 H12 125.7
C11 C12 H12 125.7
Fe1 C12 H12 124.8
C12 C13 C9 107.0(2)
C12 C13 Fe1 71.53(14)
C9 C13 Fe1 69.87(14)
C12 C13 H13 126.5
C9 C13 H13 126.5
Fe1 C13 H13 123.8
C15 C14 C18 108.4(3)
C15 C14 Fe2 69.84(16)
C18 C14 Fe2 70.59(15)
C15 C14 H14 125.8
C18 C14 H14 125.8
Fe2 C14 H14 125.3
C16 C15 C14 108.0(3)
C16 C15 Fe2 69.48(16)
C14 C15 Fe2 72.04(16)
C16 C15 H15 126
C14 C15 H15 126
Fe2 C15 H15 124.1
C15 C16 C17 108.3(3)
C15 C16 Fe2 71.90(16)
C17 C16 Fe2 70.20(15)
C15 C16 H16 125.9
C17 C16 H16 125.9
Fe2 C16 H16 123.7
C18 C17 C16 107.1(3)
C18 C17 Fe2 72.60(15)
C16 C17 Fe2 70.11(15)
C18 C17 H17 126.5
C16 C17 H17 126.5
Fe2 C17 H17 122.5
C17 C18 C14 108.2(3)
C17 C18 Fe2 68.76(15)
C14 C18 Fe2 71.27(16)
C17 C18 H18 125.9
C14 C18 H18 125.9
Fe2 C18 H18 125.6
C20 C19 C24 109.8(2)
C20 C19 P1 114.77(17)
C24 C19 P1 112.43(16)
C20 C19 H19 106.4
C24 C19 H19 106.4
P1 C19 H19 106.4
C19 C20 C21 109.7(2)
C19 C20 H20A 109.7
C21 C20 H20A 109.7
C19 C20 H20B 109.7
C21 C20 H20B 109.7
H20A C20 H20B 108.2
C22 C21 C20 111.7(2)
C22 C21 H21A 109.3
C20 C21 H21A 109.3
C22 C21 H21B 109.3
C20 C21 H21B 109.3
H21A C21 H21B 107.9
C21 C22 C23 111.9(2)
C21 C22 H22A 109.2
C23 C22 H22A 109.2
C21 C22 H22B 109.2
C23 C22 H22B 109.2
H22A C22 H22B 107.9
C22 C23 C24 110.5(2)
C22 C23 H23A 109.5
C24 C23 H23A 109.5
C22 C23 H23B 109.5
C24 C23 H23B 109.5
H23A C23 H23B 108.1
C23 C24 C19 109.9(2)
C23 C24 H24A 109.7
C19 C24 H24A 109.7
C23 C24 H24B 109.7
C19 C24 H24B 109.7
H24A C24 H24B 108.2
C1B Fe1B C3B 85.10(11)
C1B Fe1B C35 93.99(18)
C3B Fe1B C35 139.6(2)
C1B Fe1B C31 96.90(12)
C3B Fe1B C31 96.65(12)
C35 Fe1B C31 43.27(19)
C1B Fe1B C32B 140.2(3)
C3B Fe1B C32B 95.2(3)
C35 Fe1B C32B 60.9(3)
C31 Fe1B C32B 43.4(3)
C1B Fe1B C34 127.38(18)
C3B Fe1B C34 143.52(18)
C35 Fe1B C34 39.1(2)
C31 Fe1B C34 66.56(16)
C32B Fe1B C34 49.9(3)
C1B Fe1B C33B 141.7(3)
C3B Fe1B C33B 129.3(3)
C35 Fe1B C33B 49.8(3)
C31 Fe1B C33B 66.6(2)
C32B Fe1B C33B 39.2(3)
C34 Fe1B C33B 14.8(2)
C1B Fe1B C32 127.29(15)
C3B Fe1B C32 82.80(15)
C35 Fe1B C32 65.81(19)
C31 Fe1B C32 34.97(14)
C32B Fe1B C32 16.9(2)
C34 Fe1B C32 64.79(19)
C33B Fe1B C32 55.6(2)
C1B Fe1B C34B 103.5(2)
C3B Fe1B C34B 155.92(19)
C35 Fe1B C34B 19.85(18)
C31 Fe1B C34B 60.3(2)
C32B Fe1B C34B 63.7(3)
C34 Fe1B C34B 24.27(18)
C33B Fe1B C34B 38.3(3)
C32 Fe1B C34B 74.1(2)
C1B Fe1B C35B 83.32(19)
C3B Fe1B C35B 124.5(2)
C35 Fe1B C35B 17.47(19)
C31 Fe1B C35B 32.44(18)
C32B Fe1B C35B 63.8(3)
C34 Fe1B C35B 55.5(2)
C33B Fe1B C35B 64.1(3)
C32 Fe1B C35B 63.1(2)
C34B Fe1B C35B 37.2(2)
C1B Fe1B C33 157.19(14)
C3B Fe1B C33 105.46(15)
C35 Fe1B C33 64.8(2)
C31 Fe1B C33 62.28(15)
C32B Fe1B C33 21.6(2)
C34 Fe1B C33 38.20(17)
C33B Fe1B C33 23.9(2)
C32 Fe1B C33 38.03(16)
C34B Fe1B C33 59.2(2)
C35B Fe1B C33 74.0(2)
C1B Fe1B P1B 90.98(8)
C3B Fe1B P1B 99.07(8)
C35 Fe1B P1B 121.31(19)
C31 Fe1B P1B 162.96(9)
C32B Fe1B P1B 127.9(3)
C34 Fe1B P1B 96.67(13)
C33B Fe1B P1B 98.07(19)
C32 Fe1B P1B 141.57(12)
C34B Fe1B P1B 103.19(19)
C35B Fe1B P1B 135.08(18)
C33 Fe1B P1B 106.81(13)
C2B Fe2B C3B 86.58(11)
C2B Fe2B C41 90.46(11)
C3B Fe2B C41 104.66(11)
C2B Fe2B C42 92.99(11)
C3B Fe2B C42 144.57(10)
C41 Fe2B C42 39.91(10)
C2B Fe2B C45 122.85(11)
C3B Fe2B C45 84.72(11)
C41 Fe2B C45 39.06(11)
C42 Fe2B C45 65.89(11)
C2B Fe2B C43 127.66(11)
C3B Fe2B C43 142.62(11)
C41 Fe2B C43 65.61(10)
C42 Fe2B C43 38.85(10)
C45 Fe2B C43 65.03(10)
C2B Fe2B C44 155.28(11)
C3B Fe2B C44 104.08(11)
C41 Fe2B C44 65.42(11)
C42 Fe2B C44 65.32(11)
C45 Fe2B C44 38.84(10)
C43 Fe2B C44 38.55(10)
C2B Fe2B P1B 91.41(8)
C3B Fe2B P1B 99.19(8)
C41 Fe2B P1B 156.14(8)
C42 Fe2B P1B 116.23(7)
C45 Fe2B P1B 145.73(8)
C43 Fe2B P1B 94.86(7)
C44 Fe2B P1B 108.39(7)
C2B Fe2B Fe1B 103.41(8)
C3B Fe2B Fe1B 47.28(8)
C41 Fe2B Fe1B 146.47(8)
C42 Fe2B Fe1B 161.30(8)
C45 Fe2B Fe1B 110.76(8)
C43 Fe2B Fe1B 122.49(8)
C44 Fe2B Fe1B 100.09(8)
P1B Fe2B Fe1B 55.308(19)
C4B Cr1B C5B 96.55(11)
C4B Cr1B C8B 83.18(11)
C5B Cr1B C8B 94.53(11)
C4B Cr1B C7B 86.15(10)
C5B Cr1B C7B 83.00(10)
C8B Cr1B C7B 168.70(11)
C4B Cr1B C6B 90.70(11)
C5B Cr1B C6B 167.29(11)
C8B Cr1B C6B 96.69(11)
C7B Cr1B C6B 87.11(11)
C4B Cr1B P1B 172.11(8)
C5B Cr1B P1B 87.62(8)
C8B Cr1B P1B 89.83(8)
C7B Cr1B P1B 101.05(8)
C6B Cr1B P1B 86.46(8)
C51 P1B Fe2B 109.82(8)
C51 P1B Fe1B 110.29(8)
Fe2B P1B Fe1B 69.39(2)
C51 P1B Cr1B 108.62(8)
Fe2B P1B Cr1B 125.92(3)
Fe1B P1B Cr1B 127.60(3)
O1B C1B Fe1B 175.1(2)
O2B C2B Fe2B 174.9(2)
O3B C3B Fe2B 138.0(2)
O3B C3B Fe1B 136.4(2)
Fe2B C3B Fe1B 85.55(10)
O4B C4B Cr1B 176.7(2)
O5B C5B Cr1B 174.0(2)
O6B C6B Cr1B 176.7(2)
O7B C7B Cr1B 172.4(2)
O8B C8B Cr1B 173.7(2)
C35B C31 C32 132.7(5)
C35B C31 C35 24.0(4)
C32 C31 C35 108.7(4)
C35B C31 C32B 110.3(5)
C32 C31 C32B 23.0(3)
C35 C31 C32B 86.3(5)
C35B C31 Fe1B 77.5(3)
C32 C31 Fe1B 75.1(2)
C35 C31 Fe1B 66.8(2)
C32B C31 Fe1B 69.0(3)
C35B C31 H31 101.6
C32 C31 H31 125.6
C35 C31 H31 125.6
C32B C31 H31 147.8
Fe1B C31 H31 124
C31 C32 C33 110.5(4)
C31 C32 Fe1B 69.9(2)
C33 C32 Fe1B 72.0(2)
C31 C32 H32 124.8
C33 C32 H32 124.8
Fe1B C32 H32 124.9
C34 C33 C32 108.8(4)
C34 C33 Fe1B 69.0(3)
C32 C33 Fe1B 70.0(2)
C34 C33 H33 125.6
C32 C33 H33 125.6
Fe1B C33 H33 127
C35 C34 C33 107.3(4)
C35 C34 Fe1B 67.2(3)
C33 C34 Fe1B 72.8(3)
C35 C34 H34 126.3
C33 C34 H34 126.3
Fe1B C34 H34 125.3
C34 C35 C31 104.6(4)
C34 C35 Fe1B 73.7(3)
C31 C35 Fe1B 70.0(2)
C34 C35 H35 127.7
C31 C35 H35 127.7
Fe1B C35 H35 120.6
C33B C32B C31 102.2(6)
C33B C32B Fe1B 71.3(4)
C31 C32B Fe1B 67.6(3)
C33B C32B H32B 128.9
C31 C32B H32B 128.9
Fe1B C32B H32B 123.9
C34B C33B C32B 105.4(7)
C34B C33B Fe1B 71.6(4)
C32B C33B Fe1B 69.5(4)
C34B C33B H33B 127.3
C32B C33B H33B 127.3
Fe1B C33B H33B 123.3
C35B C34B C33B 110.3(6)
C35B C34B Fe1B 72.1(4)
C33B C34B Fe1B 70.1(4)
C35B C34B H34B 124.9
C33B C34B H34B 124.9
Fe1B C34B H34B 124.5
C31 C35B C34B 111.7(6)
C31 C35B Fe1B 70.1(3)
C34B C35B Fe1B 70.7(4)
C31 C35B H35B 124.1
C34B C35B H35B 124.1
Fe1B C35B H35B 126.7
C45 C41 C42 107.9(2)
C45 C41 Fe2B 71.92(15)
C42 C41 Fe2B 70.10(14)
C45 C41 H41 126
C42 C41 H41 126
Fe2B C41 H41 123.6
C43 C42 C41 107.9(2)
C43 C42 Fe2B 72.47(15)
C41 C42 Fe2B 69.99(15)
C43 C42 H42 126
C41 C42 H42 126
Fe2B C42 H42 123.1
C42 C43 C44 108.2(2)
C42 C43 Fe2B 68.69(14)
C44 C43 Fe2B 70.90(15)
C42 C43 H43 125.9
C44 C43 H43 125.9
Fe2B C43 H43 126.1
C43 C44 C45 108.0(2)
C43 C44 Fe2B 70.55(14)
C45 C44 Fe2B 69.92(14)
C43 C44 H44 126
C45 C44 H44 126
Fe2B C44 H44 125.1
C41 C45 C44 107.9(2)
C41 C45 Fe2B 69.02(14)
C44 C45 Fe2B 71.24(14)
C41 C45 H45 126.1
C44 C45 H45 126.1
Fe2B C45 H45 125.3
C56 C51 C52 110.96(19)
C56 C51 P1B 112.45(16)
C52 C51 P1B 112.32(16)
C56 C51 H51 106.9
C52 C51 H51 106.9
P1B C51 H51 106.9
C53 C52 C51 110.61(19)
C53 C52 H52A 109.5
C51 C52 H52A 109.5
C53 C52 H52B 109.5
C51 C52 H52B 109.5
H52A C52 H52B 108.1
C54 C53 C52 112.1(2)
C54 C53 H53A 109.2
C52 C53 H53A 109.2
C54 C53 H53B 109.2
C52 C53 H53B 109.2
H53A C53 H53B 107.9
C53 C54 C55 111.4(2)
C53 C54 H54A 109.4
C55 C54 H54A 109.4
C53 C54 H54B 109.4
C55 C54 H54B 109.4
H54A C54 H54B 108
C56 C55 C54 111.2(2)
C56 C55 H55A 109.4
C54 C55 H55A 109.4
C56 C55 H55B 109.4
C54 C55 H55B 109.4
H55A C55 H55B 108
C55 C56 C51 110.8(2)
C55 C56 H56A 109.5
C51 C56 H56A 109.5
C55 C56 H56B 109.5
C51 C56 H56B 109.5
H56A C56 H56B 108.1

loop_
_geom_bond_atom_site_label_1
_geom_bond_atom_site_label_2
_geom_bond_distance
Fe1 C1 1.759(3)
Fe1 C3 1.933(2)
Fe1 C9 2.097(2)
Fe1 C13 2.104(2)
Fe1 C12 2.129(2)
Fe1 C10 2.139(2)
Fe1 C11 2.147(3)
Fe1 P1 2.2880(7)
Fe1 Fe2 2.6135(5)
Fe2 C2 1.755(3)
Fe2 C3 1.926(3)
Fe2 C16 2.089(3)
Fe2 C17 2.090(3)
Fe2 C15 2.120(3)
Fe2 C18 2.140(3)
Fe2 C14 2.148(3)
Fe2 P1 2.2838(7)
Cr1 C4 1.854(3)
Cr1 C8 1.894(3)
Cr1 C5 1.896(3)
Cr1 C7 1.899(3)
Cr1 C6 1.905(3)
Cr1 P1 2.4794(7)
P1 C19 1.877(2)
O1 C1 1.147(3)
O2 C2 1.148(3)
O3 C3 1.175(3)
O4 C4 1.154(3)
O5 C5 1.147(3)
O6 C6 1.143(3)
O7 C7 1.146(3)
O8 C8 1.151(3)
C9 C10 1.405(4)
C9 C13 1.427(4)
C9 H9 0.93
C10 C11 1.405(4)
C10 H10 0.93
C11 C12 1.410(4)
C11 H11 0.93
C12 C13 1.409(4)
C12 H12 0.93
C13 H13 0.93
C14 C15 1.394(4)
C14 C18 1.401(4)
C14 H14 0.93
C15 C16 1.392(5)
C15 H15 0.93
C16 C17 1.419(4)
C16 H16 0.93
C17 C18 1.400(4)
C17 H17 0.93
C18 H18 0.93
C19 C20 1.531(3)
C19 C24 1.534(3)
C19 H19 0.98
C20 C21 1.535(3)
C20 H20A 0.97
C20 H20B 0.97
C21 C22 1.523(4)
C21 H21A 0.97
C21 H21B 0.97
C22 C23 1.528(4)
C22 H22A 0.97
C22 H22B 0.97
C23 C24 1.530(3)
C23 H23A 0.97
C23 H23B 0.97
C24 H24A 0.97
C24 H24B 0.97
Fe1B C1B 1.738(3)
Fe1B C3B 1.917(3)
Fe1B C35 2.044(5)
Fe1B C31 2.089(3)
Fe1B C32B 2.109(8)
Fe1B C34 2.128(5)
Fe1B C33B 2.133(7)
Fe1B C32 2.150(4)
Fe1B C34B 2.153(6)
Fe1B C35B 2.170(6)
Fe1B C33 2.177(4)
Fe1B P1B 2.2846(7)
Fe2B C2B 1.753(3)
Fe2B C3B 1.913(3)
Fe2B C41 2.090(2)
Fe2B C42 2.091(3)
Fe2B C45 2.127(2)
Fe2B C43 2.140(3)
Fe2B C44 2.145(3)
Fe2B P1B 2.2844(7)
Cr1B C4B 1.860(3)
Cr1B C5B 1.891(3)
Cr1B C8B 1.898(3)
Cr1B C7B 1.898(3)
Cr1B C6B 1.899(3)
Cr1B P1B 2.4793(7)
P1B C51 1.877(2)
O1B C1B 1.154(3)
O2B C2B 1.151(3)
O3B C3B 1.182(3)
O4B C4B 1.150(3)
O5B C5B 1.149(3)
O6B C6B 1.143(3)
O7B C7B 1.145(3)
O8B C8B 1.148(3)
C31 C35B 1.192(7)
C31 C32 1.275(5)
C31 C35 1.524(7)
C31 C32B 1.554(10)
C31 H31 0.93
C32 C33 1.410(6)
C32 H32 0.93
C33 C34 1.409(6)
C33 H33 0.93
C34 C35 1.400(8)
C34 H34 0.93
C35 H35 0.93
C32B C33B 1.424(12)
C32B H32B 0.93
C33B C34B 1.405(10)
C33B H33B 0.93
C34B C35B 1.379(9)
C34B H34B 0.93
C35B H35B 0.93
C41 C45 1.410(4)
C41 C42 1.427(4)
C41 H41 0.93
C42 C43 1.408(4)
C42 H42 0.93
C43 C44 1.414(4)
C43 H43 0.93
C44 C45 1.421(4)
C44 H44 0.93
C45 H45 0.93
C51 C56 1.533(3)
C51 C52 1.539(3)
C51 H51 0.98
C52 C53 1.530(3)
C52 H52A 0.97
C52 H52B 0.97
C53 C54 1.525(4)
C53 H53A 0.97
C53 H53B 0.97
C54 C55 1.527(3)
C54 H54A 0.97
C54 H54B 0.97
C55 C56 1.523(3)
C55 H55A 0.97
C55 H55B 0.97
C56 H56A 0.97
C56 H56B 0.97
